data_4135478
loop_
_publ_author_name
'Ma, Senjie'
'Hill, Christopher K.'
'Olen, Casey L.'
'Hartwig, John F.'

_publ_section_title
;
 Ruthenium-Catalyzed Hydroamination of Unactivated Terminal Alkenes with
 Stoichiometric Amounts of Alkene and an Ammonia Surrogate by Sequential
 Oxidation and Reduction.
;
_journal_name_full 'Journal of the American Chemical Society'
_journal_paper_doi 10.1021/jacs.0c11043
_journal_year 2020
_chemical_formula_moiety 'C26 H53 F6 N3 O4 P3 Ru S2, C H2 Cl2, C2 F6 N O4 S2'
_chemical_formula_sum 'C29 H55 Cl2 F12 N4 O8 P3 Ru S4'
_chemical_formula_weight 1208.89
_space_group_crystal_system monoclinic
_space_group_IT_number 14
_space_group_name_Hall '-P 2ybc'
_space_group_name_H-M_alt 'P 1 21/c 1'
_atom_sites_solution_hydrogens mixed
_atom_sites_solution_primary dual
_audit_creation_method SHELXL-2014/7
_cell_angle_alpha 90
_cell_angle_beta 92.934(2)
_cell_angle_gamma 90
_cell_formula_units_Z 4
_cell_length_a 10.5702(2)
_cell_length_b 18.7348(4)
_cell_length_c 24.3472(5)
_cell_measurement_reflns_used 28933
_cell_measurement_temperature 100(2)
_cell_measurement_theta_max 29.6180
_cell_measurement_theta_min 2.9190
_cell_volume 4815.17(17)
_computing_cell_refinement 'CrysAlisPro 1.171.40.44a (Rigaku OD, 2019)'
_computing_data_collection 'CrysAlisPro 1.171.40.44a (Rigaku OD, 2019)'
_computing_data_reduction 'CrysAlisPro 1.171.40.44a (Rigaku OD, 2019)'
_computing_molecular_graphics 'Olex2 (Dolomanov et al., 2009)'
_computing_publication_material 'Olex2 (Dolomanov et al., 2009)'
_computing_structure_refinement 'SHELXL-2014/7 (Sheldrick, 2014)'
_diffrn_ambient_temperature 100(2)
_diffrn_detector_area_resol_mean 5.8140
_diffrn_measured_fraction_theta_full 0.998
_diffrn_measured_fraction_theta_max 0.998
_diffrn_measurement_device_type 'ROD, Synergy Custom DW system, Pilatus 200K'
_diffrn_measurement_method '\w scans'
_diffrn_radiation_type MoK\a
_diffrn_radiation_wavelength 0.71073
_diffrn_reflns_av_R_equivalents 0.0536
_diffrn_reflns_av_unetI/netI 0.0302
_diffrn_reflns_Laue_measured_fraction_full 0.998
_diffrn_reflns_Laue_measured_fraction_max 0.998
_diffrn_reflns_limit_h_max 13
_diffrn_reflns_limit_h_min -13
_diffrn_reflns_limit_k_max 23
_diffrn_reflns_limit_k_min -22
_diffrn_reflns_limit_l_max 30
_diffrn_reflns_limit_l_min -28
_diffrn_reflns_number 72140
_diffrn_reflns_point_group_measured_fraction_full 0.998
_diffrn_reflns_point_group_measured_fraction_max 0.998
_diffrn_reflns_theta_full 26.372
_diffrn_reflns_theta_max 26.372
_diffrn_reflns_theta_min 2.738
_diffrn_source 'Rotating-anode X-ray tube'
_exptl_absorpt_coefficient_mu 0.804
_exptl_absorpt_correction_T_max 1.00000
_exptl_absorpt_correction_T_min 0.55675
_exptl_absorpt_correction_type multi-scan
_exptl_absorpt_process_details
;
Olex2 1.2
(compiled 2018.05.29 svn.r3508 for OlexSys, GUI svn.r5506)
;
_exptl_crystal_colour yellow
_exptl_crystal_density_diffrn 1.668
_exptl_crystal_description block
_exptl_crystal_F_000 2464
_exptl_crystal_size_max 0.240
_exptl_crystal_size_mid 0.100
_exptl_crystal_size_min 0.090
_refine_diff_density_max 0.617
_refine_diff_density_min -1.025
_refine_diff_density_rms 0.073
_refine_ls_extinction_method none
_refine_ls_goodness_of_fit_ref 1.029
_refine_ls_hydrogen_treatment mixed
_refine_ls_matrix_type full
_refine_ls_number_parameters 632
_refine_ls_number_reflns 9834
_refine_ls_number_restraints 2
_refine_ls_restrained_S_all 1.029
_refine_ls_R_factor_all 0.0378
_refine_ls_R_factor_gt 0.0316
_refine_ls_shift/su_max 0.002
_refine_ls_shift/su_mean 0.000
_refine_ls_structure_factor_coef Fsqd
_refine_ls_weighting_details 'w=1/[\s^2^(Fo^2^)+(0.0281P)^2^+7.1805P] where P=(Fo^2^+2Fc^2^)/3'
_refine_ls_weighting_scheme calc
_refine_ls_wR_factor_gt 0.0730
_refine_ls_wR_factor_ref 0.0754
_reflns_Friedel_coverage 0.000
_reflns_number_gt 8700
_reflns_number_total 9834
_reflns_threshold_expression 'I > 2\s(I)'
_cod_data_source_file ja0c11043_si_003.cif
_cod_data_source_block Ma005_Hartwig
_cod_original_sg_symbol_H-M 'P 21/c'
_cod_database_code 4135478
_shelx_shelxl_version_number 2014/7
_shelx_space_group_comment
;
The symmetry employed for this shelxl refinement is uniquely defined
by the following loop, which should always be used as a source of
symmetry information in preference to the above space-group names.
They are only intended as comments.
;
_shelx_estimated_absorpt_t_min 0.830
_shelx_estimated_absorpt_t_max 0.931

loop_
_space_group_symop_operation_xyz
'x, y, z'
'-x, y+1/2, -z+1/2'
'-x, -y, -z'
'x, -y-1/2, z-1/2'

loop_
_atom_site_label
_atom_site_type_symbol
_atom_site_fract_x
_atom_site_fract_y
_atom_site_fract_z
_atom_site_U_iso_or_equiv
_atom_site_adp_type
_atom_site_occupancy
_atom_site_site_symmetry_order
_atom_site_calc_flag
_atom_site_refinement_flags_posn
_atom_site_refinement_flags_adp
_atom_site_refinement_flags_occupancy
_atom_site_disorder_assembly
_atom_site_disorder_group
Ru1 Ru 0.76306(2) 0.77794(2) 0.79933(2) 0.01046(5) Uani 1 1 d . . . . .
S2A S 0.88746(11) 0.56988(4) 0.64587(4) 0.0256(3) Uani 0.828(3) 1 d . . P A 1
S2B S 0.8148(7) 0.5624(2) 0.65939(17) 0.0309(15) Uani 0.172(3) 1 d . . P A 2
S1 S 0.95688(6) 0.63281(3) 0.74644(2) 0.01925(12) Uani 1 1 d . . . . .
P1 P 0.64656(5) 0.68248(3) 0.82907(2) 0.01399(12) Uani 1 1 d . . . . .
P2 P 0.61398(6) 0.86226(3) 0.80990(2) 0.01993(13) Uani 1 1 d . . . . .
P3 P 0.86381(6) 0.80109(3) 0.88377(2) 0.01586(12) Uani 1 1 d . . . . .
F1 F 1.18811(15) 0.65886(12) 0.78107(7) 0.0469(5) Uani 1 1 d . . . . .
F2 F 1.12698(16) 0.72073(10) 0.70993(7) 0.0432(4) Uani 1 1 d . . . . .
F3 F 1.17193(18) 0.60965(12) 0.70121(7) 0.0521(5) Uani 1 1 d . . . . .
F4A F 0.65050(19) 0.60719(13) 0.62920(9) 0.0437(6) Uani 0.828(3) 1 d . . P A 1
F4B F 0.7868(16) 0.5533(10) 0.5528(8) 0.038(4) Uani 0.172(3) 1 d . . P A 2
F5A F 0.7328(3) 0.5543(2) 0.56124(16) 0.0427(8) Uani 0.828(3) 1 d . . P A 1
F5B F 0.9329(15) 0.6253(10) 0.5809(5) 0.078(6) Uani 0.172(3) 1 d D . P A 2
F6A F 0.7786(4) 0.66467(15) 0.57943(12) 0.0513(9) Uani 0.828(3) 1 d . . P A 1
F6B F 0.7409(19) 0.6538(9) 0.5899(7) 0.0513(9) Uani 0.172(3) 1 d D . P A 2
O1 O 0.91565(14) 0.69247(9) 0.77852(6) 0.0167(3) Uani 1 1 d . . . . .
O2 O 0.9676(2) 0.56498(10) 0.77282(8) 0.0347(5) Uani 1 1 d . . . . .
O3A O 0.8497(3) 0.50304(13) 0.66739(12) 0.0417(8) Uani 0.828(3) 1 d . . P A 1
O3B O 0.6824(15) 0.5502(8) 0.6639(6) 0.058(5) Uani 0.172(3) 1 d . . P A 2
O4A O 0.9927(3) 0.57177(19) 0.61139(15) 0.0594(10) Uani 0.828(3) 1 d . . P A 1
O4B O 0.9042(16) 0.5105(12) 0.6597(8) 0.0594(10) Uani 0.172(3) 1 d . . P A 2
N1 N 0.87458(17) 0.84177(9) 0.74588(7) 0.0133(4) Uani 1 1 d . . . . .
N2 N 0.72772(18) 0.76438(11) 0.70940(8) 0.0133(4) Uani 1 1 d . . . . .
N3 N 0.8844(2) 0.63482(11) 0.68915(8) 0.0230(4) Uani 1 1 d . . . . .
C1 C 0.9709(2) 0.88838(12) 0.74329(9) 0.0175(5) Uani 1 1 d . . . . .
H1 H 0.9992 0.9133 0.7756 0.021 Uiso 1 1 calc R U . . .
C2 C 1.0297(2) 0.90095(13) 0.69492(10) 0.0193(5) Uani 1 1 d . . . . .
H2 H 1.0967 0.9347 0.6943 0.023 Uiso 1 1 calc R U . . .
C3 C 0.9913(2) 0.86447(12) 0.64689(9) 0.0174(5) Uani 1 1 d . . . . .
C4 C 1.0576(3) 0.87452(15) 0.59468(10) 0.0265(6) Uani 1 1 d . . . . .
H4A H 1.0191 0.9145 0.5739 0.040 Uiso 1 1 calc R U . . .
H4B H 1.0500 0.8309 0.5725 0.040 Uiso 1 1 calc R U . . .
H4C H 1.1474 0.8848 0.6033 0.040 Uiso 1 1 calc R U . . .
C5 C 0.8884(2) 0.81868(12) 0.64953(9) 0.0163(4) Uani 1 1 d . . . . .
H5 H 0.8565 0.7940 0.6177 0.020 Uiso 1 1 calc R U . . .
C6 C 0.8336(2) 0.80977(11) 0.69878(9) 0.0131(4) Uani 1 1 d . . . . .
C7 C 0.7436(2) 0.61949(12) 0.87198(10) 0.0190(5) Uani 1 1 d . . . . .
H7A H 0.8338 0.6318 0.8682 0.023 Uiso 1 1 calc R U . . .
H7B H 0.7248 0.6278 0.9109 0.023 Uiso 1 1 calc R U . . .
C8 C 0.7280(3) 0.53965(13) 0.86034(11) 0.0313(6) Uani 1 1 d . . . . .
H8A H 0.7488 0.5297 0.8223 0.047 Uiso 1 1 calc R U . . .
H8B H 0.6403 0.5255 0.8657 0.047 Uiso 1 1 calc R U . . .
H8C H 0.7851 0.5126 0.8856 0.047 Uiso 1 1 calc R U . . .
C9 C 0.5911(2) 0.62595(13) 0.77067(10) 0.0224(5) Uani 1 1 d . . . . .
H9A H 0.6640 0.6161 0.7479 0.027 Uiso 1 1 calc R U . . .
H9B H 0.5627 0.5797 0.7854 0.027 Uiso 1 1 calc R U . . .
C10 C 0.4839(3) 0.65627(16) 0.73335(11) 0.0300(6) Uani 1 1 d . . . . .
H10A H 0.4615 0.6219 0.7041 0.045 Uiso 1 1 calc R U . . .
H10B H 0.5115 0.7011 0.7170 0.045 Uiso 1 1 calc R U . . .
H10C H 0.4098 0.6653 0.7550 0.045 Uiso 1 1 calc R U . . .
C11 C 0.5028(2) 0.69326(14) 0.86758(10) 0.0233(5) Uani 1 1 d . . . . .
H11A H 0.5252 0.7214 0.9011 0.028 Uiso 1 1 calc R U . . .
H11B H 0.4412 0.7218 0.8448 0.028 Uiso 1 1 calc R U . . .
C12 C 0.4370(3) 0.62504(17) 0.88494(12) 0.0350(7) Uani 1 1 d . . . . .
H12A H 0.4134 0.5965 0.8523 0.053 Uiso 1 1 calc R U . . .
H12B H 0.3607 0.6373 0.9041 0.053 Uiso 1 1 calc R U . . .
H12C H 0.4946 0.5974 0.9096 0.053 Uiso 1 1 calc R U . . .
C13 C 0.4702(2) 0.84791(16) 0.76565(11) 0.0296(6) Uani 1 1 d . . . . .
H13A H 0.4945 0.8477 0.7269 0.036 Uiso 1 1 calc R U . . .
H13B H 0.4366 0.7999 0.7737 0.036 Uiso 1 1 calc R U . . .
C14 C 0.3633(3) 0.90200(19) 0.77088(14) 0.0451(8) Uani 1 1 d . . . . .
H14A H 0.2956 0.8921 0.7429 0.068 Uiso 1 1 calc R U . . .
H14B H 0.3961 0.9503 0.7656 0.068 Uiso 1 1 calc R U . . .
H14C H 0.3297 0.8983 0.8075 0.068 Uiso 1 1 calc R U . . .
C15 C 0.6636(3) 0.95255(13) 0.78947(11) 0.0308(6) Uani 1 1 d . . . . .
H15A H 0.6078 0.9878 0.8064 0.037 Uiso 1 1 calc R U . . .
H15B H 0.7509 0.9610 0.8048 0.037 Uiso 1 1 calc R U . . .
C16 C 0.6606(3) 0.96642(14) 0.72739(11) 0.0316(6) Uani 1 1 d . . . . .
H16A H 0.7115 0.9302 0.7097 0.047 Uiso 1 1 calc R U . . .
H16B H 0.6955 1.0139 0.7205 0.047 Uiso 1 1 calc R U . . .
H16C H 0.5730 0.9641 0.7123 0.047 Uiso 1 1 calc R U . . .
C17 C 0.5492(3) 0.87309(15) 0.87883(11) 0.0308(6) Uani 1 1 d . . . . .
H17A H 0.4686 0.8462 0.8789 0.037 Uiso 1 1 calc R U . . .
H17B H 0.6088 0.8499 0.9060 0.037 Uiso 1 1 calc R U . . .
C18 C 0.5236(4) 0.94874(18) 0.89960(14) 0.0558(10) Uani 1 1 d . . . . .
H18A H 0.4619 0.9724 0.8743 0.084 Uiso 1 1 calc R U . . .
H18B H 0.6028 0.9760 0.9015 0.084 Uiso 1 1 calc R U . . .
H18C H 0.4897 0.9461 0.9363 0.084 Uiso 1 1 calc R U . . .
C19 C 0.7926(2) 0.77201(13) 0.94851(9) 0.0210(5) Uani 1 1 d . . . . .
H19A H 0.7659 0.8153 0.9681 0.025 Uiso 1 1 calc R U . . .
H19B H 0.7150 0.7445 0.9383 0.025 Uiso 1 1 calc R U . . .
C20 C 0.8739(3) 0.72714(15) 0.98882(10) 0.0283(6) Uani 1 1 d . . . . .
H20A H 0.9053 0.6851 0.9698 0.043 Uiso 1 1 calc R U . . .
H20B H 0.8230 0.7119 1.0192 0.043 Uiso 1 1 calc R U . . .
H20C H 0.9459 0.7556 1.0033 0.043 Uiso 1 1 calc R U . . .
C21 C 0.8941(3) 0.89584(13) 0.89851(10) 0.0277(6) Uani 1 1 d . . . . .
H21A H 0.9339 0.9173 0.8665 0.033 Uiso 1 1 calc R U . . .
H21B H 0.8117 0.9200 0.9023 0.033 Uiso 1 1 calc R U . . .
C22 C 0.9789(4) 0.91136(16) 0.95027(11) 0.0434(8) Uani 1 1 d . . . . .
H22A H 1.0634 0.8913 0.9458 0.065 Uiso 1 1 calc R U . . .
H22B H 0.9417 0.8896 0.9823 0.065 Uiso 1 1 calc R U . . .
H22C H 0.9857 0.9631 0.9557 0.065 Uiso 1 1 calc R U . . .
C23 C 1.0243(2) 0.76221(14) 0.88857(10) 0.0231(5) Uani 1 1 d . . . . .
H23A H 1.0585 0.7663 0.9271 0.028 Uiso 1 1 calc R U . . .
H23B H 1.0180 0.7108 0.8796 0.028 Uiso 1 1 calc R U . . .
C24 C 1.1178(2) 0.79701(16) 0.85078(11) 0.0294(6) Uani 1 1 d . . . . .
H24A H 1.0881 0.7902 0.8123 0.044 Uiso 1 1 calc R U . . .
H24B H 1.2014 0.7749 0.8569 0.044 Uiso 1 1 calc R U . . .
H24C H 1.1239 0.8482 0.8589 0.044 Uiso 1 1 calc R U . . .
C25 C 1.1210(3) 0.65755(17) 0.73336(12) 0.0344(7) Uani 1 1 d . . . . .
C26A C 0.7539(4) 0.60111(18) 0.60177(14) 0.0311(8) Uani 0.828(3) 1 d . . P A 1
C26B C 0.8211(16) 0.6018(9) 0.5919(7) 0.0311(8) Uani 0.172(3) 1 d D . P A 2
Cl1 Cl 1.17623(8) 0.48558(5) 0.99675(3) 0.0483(2) Uani 1 1 d . . . . .
Cl2 Cl 1.10172(7) 0.55768(4) 0.89362(3) 0.03515(16) Uani 1 1 d . . . . .
C29 C 1.1497(4) 0.56795(19) 0.96307(12) 0.0494(9) Uani 1 1 d . . . . .
H29A H 1.0838 0.5947 0.9819 0.059 Uiso 1 1 calc R U . . .
H29B H 1.2287 0.5964 0.9659 0.059 Uiso 1 1 calc R U . . .
S3 S 0.37563(6) 0.73238(4) 0.51205(3) 0.02825(15) Uani 1 1 d . . . . .
S4 S 0.44647(6) 0.82964(4) 0.59512(2) 0.02388(13) Uani 1 1 d . . . . .
F7 F 0.3523(2) 0.65249(12) 0.59927(8) 0.0647(6) Uani 1 1 d . . . . .
F8 F 0.3019(3) 0.60092(12) 0.52229(10) 0.0701(7) Uani 1 1 d . . . . .
F9 F 0.1761(2) 0.67827(14) 0.55545(9) 0.0655(6) Uani 1 1 d . . . . .
F10 F 0.60170(17) 0.86479(10) 0.51909(7) 0.0449(4) Uani 1 1 d . . . . .
F11 F 0.4679(2) 0.94583(10) 0.53714(8) 0.0563(5) Uani 1 1 d . . . . .
F12 F 0.6242(2) 0.92510(11) 0.59446(8) 0.0563(6) Uani 1 1 d . . . . .
O5 O 0.2989(2) 0.73890(14) 0.46255(8) 0.0479(6) Uani 1 1 d . . . . .
O6 O 0.5035(2) 0.70962(12) 0.50886(9) 0.0421(5) Uani 1 1 d . . . . .
O7 O 0.3777(2) 0.87218(11) 0.63216(8) 0.0368(5) Uani 1 1 d . . . . .
O8 O 0.53849(19) 0.78076(10) 0.61806(8) 0.0319(4) Uani 1 1 d . . . . .
N4 N 0.3530(2) 0.80016(13) 0.54850(9) 0.0276(5) Uani 1 1 d . . . . .
C27 C 0.2966(3) 0.66170(19) 0.54999(13) 0.0459(8) Uani 1 1 d . . . . .
C28 C 0.5402(3) 0.89518(16) 0.55917(11) 0.0339(6) Uani 1 1 d . . . . .
H2A H 0.665(3) 0.7776(16) 0.6914(12) 0.026(8) Uiso 1 1 d . . . . .
H2B H 0.743(3) 0.7196(17) 0.6973(11) 0.026(8) Uiso 1 1 d . . . . .

loop_
_atom_site_aniso_label
_atom_site_aniso_U_11
_atom_site_aniso_U_22
_atom_site_aniso_U_33
_atom_site_aniso_U_23
_atom_site_aniso_U_13
_atom_site_aniso_U_12
Ru1 0.01055(9) 0.00916(9) 0.01157(9) 0.00093(6) -0.00028(6) 0.00022(6)
S2A 0.0267(6) 0.0153(4) 0.0352(5) -0.0099(3) 0.0044(4) -0.0008(3)
S2B 0.051(4) 0.018(2) 0.024(2) -0.0021(15) 0.012(2) -0.0035(19)
S1 0.0231(3) 0.0160(3) 0.0189(3) 0.0036(2) 0.0040(2) 0.0066(2)
P1 0.0122(3) 0.0147(3) 0.0152(3) 0.0017(2) 0.0011(2) -0.0025(2)
P2 0.0241(3) 0.0167(3) 0.0192(3) 0.0029(2) 0.0039(2) 0.0098(2)
P3 0.0210(3) 0.0138(3) 0.0125(3) 0.0009(2) -0.0017(2) -0.0037(2)
F1 0.0194(8) 0.0852(15) 0.0359(9) 0.0023(9) 0.0000(7) 0.0163(9)
F2 0.0278(9) 0.0563(12) 0.0466(10) 0.0145(9) 0.0114(7) -0.0064(8)
F3 0.0411(11) 0.0773(14) 0.0392(10) -0.0049(10) 0.0152(8) 0.0326(10)
F4A 0.0315(11) 0.0582(15) 0.0405(12) -0.0167(11) -0.0069(9) 0.0087(10)
F4B 0.055(11) 0.033(6) 0.028(7) -0.005(5) 0.010(7) -0.008(8)
F5A 0.060(2) 0.0408(15) 0.0278(16) -0.0172(11) 0.0042(16) -0.0160(19)
F5B 0.100(12) 0.107(13) 0.028(6) -0.012(7) 0.023(7) -0.059(10)
F6A 0.099(3) 0.0297(14) 0.0234(15) 0.0122(10) -0.0118(13) -0.0208(14)
F6B 0.099(3) 0.0297(14) 0.0234(15) 0.0122(10) -0.0118(13) -0.0208(14)
O1 0.0134(8) 0.0184(8) 0.0183(8) 0.0004(6) 0.0016(6) 0.0038(6)
O2 0.0582(13) 0.0190(9) 0.0272(10) 0.0080(8) 0.0042(9) 0.0105(9)
O3A 0.060(2) 0.0119(12) 0.0513(17) 0.0053(11) -0.0144(15) -0.0085(13)
O3B 0.076(10) 0.051(9) 0.049(9) -0.030(7) 0.028(8) -0.030(8)
O4A 0.0388(16) 0.073(2) 0.069(2) -0.0488(19) 0.0275(15) -0.0174(15)
O4B 0.0388(16) 0.073(2) 0.069(2) -0.0488(19) 0.0275(15) -0.0174(15)
N1 0.0158(9) 0.0108(9) 0.0131(9) 0.0003(7) -0.0015(7) -0.0008(7)
N2 0.0117(9) 0.0136(10) 0.0143(9) 0.0015(7) -0.0032(7) -0.0011(7)
N3 0.0329(12) 0.0143(10) 0.0215(10) -0.0019(8) -0.0018(9) 0.0030(9)
C1 0.0227(12) 0.0123(11) 0.0171(11) 0.0010(9) -0.0035(9) -0.0052(9)
C2 0.0198(12) 0.0160(11) 0.0217(12) 0.0031(9) -0.0018(9) -0.0066(9)
C3 0.0185(11) 0.0159(11) 0.0179(11) 0.0031(9) 0.0007(9) -0.0001(9)
C4 0.0285(14) 0.0295(14) 0.0220(12) 0.0003(10) 0.0075(10) -0.0089(11)
C5 0.0202(11) 0.0144(11) 0.0139(10) -0.0007(8) -0.0015(9) -0.0014(9)
C6 0.0122(10) 0.0099(10) 0.0169(11) 0.0020(8) -0.0028(8) 0.0007(8)
C7 0.0224(12) 0.0144(11) 0.0200(11) 0.0054(9) 0.0008(9) -0.0001(9)
C8 0.0504(18) 0.0158(12) 0.0277(14) 0.0045(10) 0.0014(12) 0.0011(12)
C9 0.0249(13) 0.0220(12) 0.0201(12) -0.0004(10) 0.0009(10) -0.0128(10)
C10 0.0243(13) 0.0424(16) 0.0227(13) 0.0013(11) -0.0050(10) -0.0156(12)
C11 0.0157(12) 0.0308(14) 0.0237(12) 0.0011(10) 0.0051(9) -0.0017(10)
C12 0.0310(15) 0.0448(18) 0.0304(14) -0.0012(13) 0.0120(12) -0.0181(13)
C13 0.0207(13) 0.0394(16) 0.0287(14) 0.0081(12) 0.0018(10) 0.0131(11)
C14 0.0294(16) 0.059(2) 0.0473(18) 0.0189(16) 0.0086(13) 0.0254(15)
C15 0.0515(18) 0.0137(12) 0.0278(14) 0.0036(10) 0.0061(12) 0.0109(12)
C16 0.0448(17) 0.0212(13) 0.0292(14) 0.0099(11) 0.0054(12) 0.0100(12)
C17 0.0396(16) 0.0290(14) 0.0250(13) 0.0015(11) 0.0117(11) 0.0159(12)
C18 0.090(3) 0.0378(19) 0.0418(18) -0.0037(15) 0.0296(18) 0.0294(19)
C19 0.0306(13) 0.0181(12) 0.0143(11) -0.0012(9) 0.0010(9) -0.0027(10)
C20 0.0372(15) 0.0290(14) 0.0184(12) 0.0069(10) -0.0031(11) -0.0069(12)
C21 0.0479(17) 0.0186(12) 0.0164(12) -0.0004(10) -0.0011(11) -0.0112(11)
C22 0.077(2) 0.0299(15) 0.0219(14) -0.0033(12) -0.0085(14) -0.0259(16)
C23 0.0180(12) 0.0317(14) 0.0193(12) 0.0060(10) -0.0036(9) -0.0055(10)
C24 0.0194(13) 0.0437(16) 0.0245(13) 0.0089(12) -0.0047(10) -0.0078(11)
C25 0.0223(14) 0.0513(19) 0.0302(15) 0.0014(13) 0.0081(11) 0.0134(13)
C26A 0.049(2) 0.0217(16) 0.0225(16) -0.0036(13) 0.0008(16) -0.0095(17)
C26B 0.049(2) 0.0217(16) 0.0225(16) -0.0036(13) 0.0008(16) -0.0095(17)
Cl1 0.0489(5) 0.0631(5) 0.0321(4) 0.0010(4) -0.0049(3) 0.0234(4)
Cl2 0.0339(4) 0.0429(4) 0.0284(3) 0.0026(3) -0.0005(3) -0.0008(3)
C29 0.071(2) 0.054(2) 0.0234(15) 0.0028(14) 0.0054(15) -0.0243(18)
S3 0.0232(3) 0.0429(4) 0.0183(3) -0.0030(3) -0.0015(2) -0.0072(3)
S4 0.0259(3) 0.0271(3) 0.0182(3) 0.0018(2) -0.0029(2) 0.0023(3)
F7 0.0952(17) 0.0576(13) 0.0398(11) 0.0169(10) -0.0119(11) -0.0259(12)
F8 0.0946(18) 0.0455(12) 0.0693(14) -0.0122(11) -0.0044(13) -0.0239(12)
F9 0.0461(12) 0.0836(16) 0.0680(14) 0.0016(12) 0.0155(10) -0.0297(12)
F10 0.0428(10) 0.0552(12) 0.0379(9) -0.0074(8) 0.0148(8) -0.0145(9)
F11 0.0820(15) 0.0346(10) 0.0528(12) 0.0185(9) 0.0074(10) 0.0087(10)
F12 0.0647(13) 0.0603(13) 0.0435(11) -0.0080(9) -0.0013(9) -0.0336(11)
O5 0.0421(13) 0.0768(17) 0.0234(10) -0.0009(11) -0.0109(9) -0.0197(12)
O6 0.0303(11) 0.0536(14) 0.0427(12) -0.0202(10) 0.0046(9) 0.0002(10)
O7 0.0414(12) 0.0393(12) 0.0302(10) -0.0040(9) 0.0061(9) 0.0056(9)
O8 0.0361(11) 0.0317(10) 0.0265(10) -0.0015(8) -0.0137(8) 0.0059(9)
N4 0.0200(11) 0.0379(13) 0.0245(11) 0.0015(10) -0.0035(9) 0.0023(9)
C27 0.053(2) 0.048(2) 0.0359(17) 0.0004(15) -0.0053(15) -0.0165(16)
C28 0.0422(17) 0.0326(15) 0.0269(14) 0.0007(12) 0.0012(12) -0.0042(13)

loop_
_atom_type_symbol
_atom_type_description
_atom_type_scat_dispersion_real
_atom_type_scat_dispersion_imag
_atom_type_scat_source
C C 0.0033 0.0016 'International Tables Vol C Tables 4.2.6.8 and 6.1.1.4'
H H 0.0000 0.0000 'International Tables Vol C Tables 4.2.6.8 and 6.1.1.4'
Cl Cl 0.1484 0.1585 'International Tables Vol C Tables 4.2.6.8 and 6.1.1.4'
F F 0.0171 0.0103 'International Tables Vol C Tables 4.2.6.8 and 6.1.1.4'
N N 0.0061 0.0033 'International Tables Vol C Tables 4.2.6.8 and 6.1.1.4'
O O 0.0106 0.0060 'International Tables Vol C Tables 4.2.6.8 and 6.1.1.4'
P P 0.1023 0.0942 'International Tables Vol C Tables 4.2.6.8 and 6.1.1.4'
Ru Ru -1.2594 0.8363 'International Tables Vol C Tables 4.2.6.8 and 6.1.1.4'
S S 0.1246 0.1234 'International Tables Vol C Tables 4.2.6.8 and 6.1.1.4'

loop_
_geom_angle_atom_site_label_1
_geom_angle_atom_site_label_2
_geom_angle_atom_site_label_3
_geom_angle
_geom_angle_site_symmetry_1
_geom_angle_site_symmetry_3
_geom_angle_publ_flag
N1 Ru1 N2 62.50(7) . . ?
N1 Ru1 P2 94.99(5) . . ?
N2 Ru1 P2 96.29(6) . . ?
N1 Ru1 P3 101.04(5) . . ?
N2 Ru1 P3 161.49(5) . . ?
P2 Ru1 P3 93.44(2) . . ?
N1 Ru1 P1 159.01(5) . . ?
N2 Ru1 P1 98.94(5) . . ?
P2 Ru1 P1 96.88(2) . . ?
P3 Ru1 P1 95.47(2) . . ?
N1 Ru1 O1 81.11(6) . . ?
N2 Ru1 O1 77.97(7) . . ?
P2 Ru1 O1 174.08(4) . . ?
P3 Ru1 O1 91.70(4) . . ?
P1 Ru1 O1 85.56(4) . . ?
O3A S2A O4A 118.7(2) . . ?
O3A S2A N3 114.11(17) . . ?
O4A S2A N3 114.08(16) . . ?
O3A S2A C26A 105.98(19) . . ?
O4A S2A C26A 104.4(2) . . ?
N3 S2A C26A 95.84(14) . . ?
O4B S2B O3B 124.8(11) . . ?
O4B S2B N3 106.6(9) . . ?
O3B S2B N3 120.2(6) . . ?
O4B S2B C26B 103.9(11) . . ?
O3B S2B C26B 102.6(9) . . ?
N3 S2B C26B 91.5(6) . . ?
O2 S1 O1 117.75(11) . . ?
O2 S1 N3 116.69(12) . . ?
O1 S1 N3 108.52(10) . . ?
O2 S1 C25 104.41(14) . . ?
O1 S1 C25 102.25(12) . . ?
N3 S1 C25 105.30(13) . . ?
C11 P1 C9 102.58(12) . . ?
C11 P1 C7 103.35(11) . . ?
C9 P1 C7 102.37(11) . . ?
C11 P1 Ru1 122.91(9) . . ?
C9 P1 Ru1 110.90(8) . . ?
C7 P1 Ru1 112.43(8) . . ?
C13 P2 C15 102.34(13) . . ?
C13 P2 C17 102.34(13) . . ?
C15 P2 C17 105.45(13) . . ?
C13 P2 Ru1 113.11(9) . . ?
C15 P2 Ru1 113.66(10) . . ?
C17 P2 Ru1 118.17(9) . . ?
C21 P3 C23 102.65(13) . . ?
C21 P3 C19 101.02(11) . . ?
C23 P3 C19 103.96(11) . . ?
C21 P3 Ru1 115.07(8) . . ?
C23 P3 Ru1 111.30(8) . . ?
C19 P3 Ru1 120.72(8) . . ?
S1 O1 Ru1 151.05(10) . . ?
C1 N1 C6 117.42(19) . . ?
C1 N1 Ru1 145.59(15) . . ?
C6 N1 Ru1 96.02(13) . . ?
C6 N2 Ru1 90.94(12) . . ?
C6 N2 H2A 110(2) . . ?
Ru1 N2 H2A 126(2) . . ?
C6 N2 H2B 109.7(19) . . ?
Ru1 N2 H2B 113.8(18) . . ?
H2A N2 H2B 105(3) . . ?
S1 N3 S2A 122.84(13) . . ?
S1 N3 S2B 123.25(19) . . ?
N1 C1 C2 121.7(2) . . ?
N1 C1 H1 119.1 . . ?
C2 C1 H1 119.1 . . ?
C1 C2 C3 120.5(2) . . ?
C1 C2 H2 119.8 . . ?
C3 C2 H2 119.8 . . ?
C5 C3 C2 117.2(2) . . ?
C5 C3 C4 121.3(2) . . ?
C2 C3 C4 121.5(2) . . ?
C3 C4 H4A 109.5 . . ?
C3 C4 H4B 109.5 . . ?
H4A C4 H4B 109.5 . . ?
C3 C4 H4C 109.5 . . ?
H4A C4 H4C 109.5 . . ?
H4B C4 H4C 109.5 . . ?
C6 C5 C3 118.9(2) . . ?
C6 C5 H5 120.6 . . ?
C3 C5 H5 120.6 . . ?
N1 C6 C5 124.1(2) . . ?
N1 C6 N2 109.24(18) . . ?
C5 C6 N2 126.7(2) . . ?
C8 C7 P1 117.86(18) . . ?
C8 C7 H7A 107.8 . . ?
P1 C7 H7A 107.8 . . ?
C8 C7 H7B 107.8 . . ?
P1 C7 H7B 107.8 . . ?
H7A C7 H7B 107.2 . . ?
C7 C8 H8A 109.5 . . ?
C7 C8 H8B 109.5 . . ?
H8A C8 H8B 109.5 . . ?
C7 C8 H8C 109.5 . . ?
H8A C8 H8C 109.5 . . ?
H8B C8 H8C 109.5 . . ?
C10 C9 P1 116.28(19) . . ?
C10 C9 H9A 108.2 . . ?
P1 C9 H9A 108.2 . . ?
C10 C9 H9B 108.2 . . ?
P1 C9 H9B 108.2 . . ?
H9A C9 H9B 107.4 . . ?
C9 C10 H10A 109.5 . . ?
C9 C10 H10B 109.5 . . ?
H10A C10 H10B 109.5 . . ?
C9 C10 H10C 109.5 . . ?
H10A C10 H10C 109.5 . . ?
H10B C10 H10C 109.5 . . ?
C12 C11 P1 116.77(19) . . ?
C12 C11 H11A 108.1 . . ?
P1 C11 H11A 108.1 . . ?
C12 C11 H11B 108.1 . . ?
P1 C11 H11B 108.1 . . ?
H11A C11 H11B 107.3 . . ?
C11 C12 H12A 109.5 . . ?
C11 C12 H12B 109.5 . . ?
H12A C12 H12B 109.5 . . ?
C11 C12 H12C 109.5 . . ?
H12A C12 H12C 109.5 . . ?
H12B C12 H12C 109.5 . . ?
C14 C13 P2 116.6(2) . . ?
C14 C13 H13A 108.2 . . ?
P2 C13 H13A 108.2 . . ?
C14 C13 H13B 108.2 . . ?
P2 C13 H13B 108.2 . . ?
H13A C13 H13B 107.3 . . ?
C13 C14 H14A 109.5 . . ?
C13 C14 H14B 109.5 . . ?
H14A C14 H14B 109.5 . . ?
C13 C14 H14C 109.5 . . ?
H14A C14 H14C 109.5 . . ?
H14B C14 H14C 109.5 . . ?
C16 C15 P2 115.4(2) . . ?
C16 C15 H15A 108.4 . . ?
P2 C15 H15A 108.4 . . ?
C16 C15 H15B 108.4 . . ?
P2 C15 H15B 108.4 . . ?
H15A C15 H15B 107.5 . . ?
C15 C16 H16A 109.5 . . ?
C15 C16 H16B 109.5 . . ?
H16A C16 H16B 109.5 . . ?
C15 C16 H16C 109.5 . . ?
H16A C16 H16C 109.5 . . ?
H16B C16 H16C 109.5 . . ?
C18 C17 P2 118.6(2) . . ?
C18 C17 H17A 107.7 . . ?
P2 C17 H17A 107.7 . . ?
C18 C17 H17B 107.7 . . ?
P2 C17 H17B 107.7 . . ?
H17A C17 H17B 107.1 . . ?
C17 C18 H18A 109.5 . . ?
C17 C18 H18B 109.5 . . ?
H18A C18 H18B 109.5 . . ?
C17 C18 H18C 109.5 . . ?
H18A C18 H18C 109.5 . . ?
H18B C18 H18C 109.5 . . ?
C20 C19 P3 117.84(19) . . ?
C20 C19 H19A 107.8 . . ?
P3 C19 H19A 107.8 . . ?
C20 C19 H19B 107.8 . . ?
P3 C19 H19B 107.8 . . ?
H19A C19 H19B 107.2 . . ?
C19 C20 H20A 109.5 . . ?
C19 C20 H20B 109.5 . . ?
H20A C20 H20B 109.5 . . ?
C19 C20 H20C 109.5 . . ?
H20A C20 H20C 109.5 . . ?
H20B C20 H20C 109.5 . . ?
C22 C21 P3 115.59(19) . . ?
C22 C21 H21A 108.4 . . ?
P3 C21 H21A 108.4 . . ?
C22 C21 H21B 108.4 . . ?
P3 C21 H21B 108.4 . . ?
H21A C21 H21B 107.4 . . ?
C21 C22 H22A 109.5 . . ?
C21 C22 H22B 109.5 . . ?
H22A C22 H22B 109.5 . . ?
C21 C22 H22C 109.5 . . ?
H22A C22 H22C 109.5 . . ?
H22B C22 H22C 109.5 . . ?
C24 C23 P3 114.47(18) . . ?
C24 C23 H23A 108.6 . . ?
P3 C23 H23A 108.6 . . ?
C24 C23 H23B 108.6 . . ?
P3 C23 H23B 108.6 . . ?
H23A C23 H23B 107.6 . . ?
C23 C24 H24A 109.5 . . ?
C23 C24 H24B 109.5 . . ?
H24A C24 H24B 109.5 . . ?
C23 C24 H24C 109.5 . . ?
H24A C24 H24C 109.5 . . ?
H24B C24 H24C 109.5 . . ?
F2 C25 F3 108.9(2) . . ?
F2 C25 F1 109.1(3) . . ?
F3 C25 F1 108.3(2) . . ?
F2 C25 S1 111.61(18) . . ?
F3 C25 S1 110.3(2) . . ?
F1 C25 S1 108.62(19) . . ?
F4A C26A F5A 108.8(3) . . ?
F4A C26A F6A 108.3(3) . . ?
F5A C26A F6A 108.2(3) . . ?
F4A C26A S2A 111.5(2) . . ?
F5A C26A S2A 108.7(3) . . ?
F6A C26A S2A 111.2(3) . . ?
F6B C26B F5B 109.7(17) . . ?
F6B C26B F4B 109.1(17) . . ?
F5B C26B F4B 107.2(14) . . ?
F6B C26B S2B 106.8(13) . . ?
F5B C26B S2B 113.7(13) . . ?
F4B C26B S2B 110.2(12) . . ?
Cl2 C29 Cl1 112.59(19) . . ?
Cl2 C29 H29A 109.1 . . ?
Cl1 C29 H29A 109.1 . . ?
Cl2 C29 H29B 109.1 . . ?
Cl1 C29 H29B 109.1 . . ?
H29A C29 H29B 107.8 . . ?
O6 S3 O5 118.76(14) . . ?
O6 S3 N4 116.39(12) . . ?
O5 S3 N4 108.16(14) . . ?
O6 S3 C27 105.59(16) . . ?
O5 S3 C27 103.49(14) . . ?
N4 S3 C27 102.21(14) . . ?
O8 S4 O7 117.95(12) . . ?
O8 S4 N4 116.66(12) . . ?
O7 S4 N4 109.36(13) . . ?
O8 S4 C28 104.04(14) . . ?
O7 S4 C28 103.48(13) . . ?
N4 S4 C28 103.12(13) . . ?
S4 N4 S3 125.76(14) . . ?
F7 C27 F9 109.0(3) . . ?
F7 C27 F8 108.7(3) . . ?
F9 C27 F8 108.6(3) . . ?
F7 C27 S3 111.0(2) . . ?
F9 C27 S3 110.2(2) . . ?
F8 C27 S3 109.3(2) . . ?
F11 C28 F12 108.3(3) . . ?
F11 C28 F10 107.8(2) . . ?
F12 C28 F10 108.7(3) . . ?
F11 C28 S4 111.2(2) . . ?
F12 C28 S4 109.54(19) . . ?
F10 C28 S4 111.2(2) . . ?

loop_
_geom_bond_atom_site_label_1
_geom_bond_atom_site_label_2
_geom_bond_distance
_geom_bond_site_symmetry_2
_geom_bond_publ_flag
Ru1 N1 2.1609(18) . ?
Ru1 N2 2.2168(19) . ?
Ru1 P2 2.2553(6) . ?
Ru1 P3 2.3076(6) . ?
Ru1 P1 2.3088(6) . ?
Ru1 O1 2.3464(15) . ?
S2A O3A 1.423(3) . ?
S2A O4A 1.428(3) . ?
S2A N3 1.611(2) . ?
S2A C26A 1.826(4) . ?
S2B O4B 1.36(2) . ?
S2B O3B 1.428(17) . ?
S2B N3 1.689(5) . ?
S2B C26B 1.805(18) . ?
S1 O2 1.4257(19) . ?
S1 O1 1.4437(17) . ?
S1 N3 1.557(2) . ?
S1 C25 1.839(3) . ?
P1 C11 1.837(2) . ?
P1 C9 1.844(2) . ?
P1 C7 1.852(2) . ?
P2 C13 1.837(3) . ?
P2 C15 1.847(3) . ?
P2 C17 1.856(3) . ?
P3 C21 1.836(3) . ?
P3 C23 1.844(3) . ?
P3 C19 1.863(2) . ?
F1 C25 1.330(3) . ?
F2 C25 1.317(4) . ?
F3 C25 1.323(3) . ?
F4A C26A 1.314(5) . ?
F4B C26B 1.35(3) . ?
F5A C26A 1.330(5) . ?
F5B C26B 1.301(16) . ?
F6A C26A 1.341(4) . ?
F6B C26B 1.292(17) . ?
N1 C1 1.345(3) . ?
N1 C6 1.346(3) . ?
N2 C6 1.440(3) . ?
N2 H2A 0.81(3) . ?
N2 H2B 0.91(3) . ?
C1 C2 1.379(3) . ?
C1 H1 0.9500 . ?
C2 C3 1.397(3) . ?
C2 H2 0.9500 . ?
C3 C5 1.390(3) . ?
C3 C4 1.495(3) . ?
C4 H4A 0.9800 . ?
C4 H4B 0.9800 . ?
C4 H4C 0.9800 . ?
C5 C6 1.368(3) . ?
C5 H5 0.9500 . ?
C7 C8 1.530(3) . ?
C7 H7A 0.9900 . ?
C7 H7B 0.9900 . ?
C8 H8A 0.9800 . ?
C8 H8B 0.9800 . ?
C8 H8C 0.9800 . ?
C9 C10 1.525(4) . ?
C9 H9A 0.9900 . ?
C9 H9B 0.9900 . ?
C10 H10A 0.9800 . ?
C10 H10B 0.9800 . ?
C10 H10C 0.9800 . ?
C11 C12 1.525(4) . ?
C11 H11A 0.9900 . ?
C11 H11B 0.9900 . ?
C12 H12A 0.9800 . ?
C12 H12B 0.9800 . ?
C12 H12C 0.9800 . ?
C13 C14 1.528(4) . ?
C13 H13A 0.9900 . ?
C13 H13B 0.9900 . ?
C14 H14A 0.9800 . ?
C14 H14B 0.9800 . ?
C14 H14C 0.9800 . ?
C15 C16 1.532(4) . ?
C15 H15A 0.9900 . ?
C15 H15B 0.9900 . ?
C16 H16A 0.9800 . ?
C16 H16B 0.9800 . ?
C16 H16C 0.9800 . ?
C17 C18 1.533(4) . ?
C17 H17A 0.9900 . ?
C17 H17B 0.9900 . ?
C18 H18A 0.9800 . ?
C18 H18B 0.9800 . ?
C18 H18C 0.9800 . ?
C19 C20 1.524(3) . ?
C19 H19A 0.9900 . ?
C19 H19B 0.9900 . ?
C20 H20A 0.9800 . ?
C20 H20B 0.9800 . ?
C20 H20C 0.9800 . ?
C21 C22 1.536(4) . ?
C21 H21A 0.9900 . ?
C21 H21B 0.9900 . ?
C22 H22A 0.9800 . ?
C22 H22B 0.9800 . ?
C22 H22C 0.9800 . ?
C23 C24 1.530(3) . ?
C23 H23A 0.9900 . ?
C23 H23B 0.9900 . ?
C24 H24A 0.9800 . ?
C24 H24B 0.9800 . ?
C24 H24C 0.9800 . ?
Cl1 C29 1.763(4) . ?
Cl2 C29 1.751(3) . ?
C29 H29A 0.9900 . ?
C29 H29B 0.9900 . ?
S3 O6 1.423(2) . ?
S3 O5 1.423(2) . ?
S3 N4 1.575(2) . ?
S3 C27 1.840(3) . ?
S4 O8 1.4286(19) . ?
S4 O7 1.430(2) . ?
S4 N4 1.567(2) . ?
S4 C28 1.829(3) . ?
F7 C27 1.320(4) . ?
F8 C27 1.326(4) . ?
F9 C27 1.324(4) . ?
F10 C28 1.328(3) . ?
F11 C28 1.316(4) . ?
F12 C28 1.327(3) . ?

loop_
_geom_torsion_atom_site_label_1
_geom_torsion_atom_site_label_2
_geom_torsion_atom_site_label_3
_geom_torsion_atom_site_label_4
_geom_torsion
_geom_torsion_site_symmetry_1
_geom_torsion_site_symmetry_2
_geom_torsion_site_symmetry_3
_geom_torsion_site_symmetry_4
_geom_torsion_publ_flag
O2 S1 O1 Ru1 -109.5(2) . . . . ?
N3 S1 O1 Ru1 25.8(2) . . . . ?
C25 S1 O1 Ru1 136.8(2) . . . . ?
O2 S1 N3 S2A -33.5(2) . . . . ?
O1 S1 N3 S2A -169.40(15) . . . . ?
C25 S1 N3 S2A 81.72(19) . . . . ?
O2 S1 N3 S2B 2.7(4) . . . . ?
O1 S1 N3 S2B -133.2(3) . . . . ?
C25 S1 N3 S2B 117.9(3) . . . . ?
O3A S2A N3 S1 55.2(3) . . . . ?
O4A S2A N3 S1 -85.8(3) . . . . ?
C26A S2A N3 S1 165.58(19) . . . . ?
O4B S2B N3 S1 -52.3(10) . . . . ?
O3B S2B N3 S1 97.2(9) . . . . ?
C26B S2B N3 S1 -157.3(6) . . . . ?
C6 N1 C1 C2 -2.8(3) . . . . ?
Ru1 N1 C1 C2 162.3(2) . . . . ?
N1 C1 C2 C3 -0.8(4) . . . . ?
C1 C2 C3 C5 3.4(3) . . . . ?
C1 C2 C3 C4 -177.0(2) . . . . ?
C2 C3 C5 C6 -2.4(3) . . . . ?
C4 C3 C5 C6 178.0(2) . . . . ?
C1 N1 C6 C5 3.9(3) . . . . ?
Ru1 N1 C6 C5 -167.7(2) . . . . ?
C1 N1 C6 N2 -177.71(19) . . . . ?
Ru1 N1 C6 N2 10.70(18) . . . . ?
C3 C5 C6 N1 -1.3(3) . . . . ?
C3 C5 C6 N2 -179.4(2) . . . . ?
Ru1 N2 C6 N1 -10.37(17) . . . . ?
Ru1 N2 C6 C5 168.0(2) . . . . ?
C11 P1 C7 C8 90.7(2) . . . . ?
C9 P1 C7 C8 -15.7(2) . . . . ?
Ru1 P1 C7 C8 -134.73(18) . . . . ?
C11 P1 C9 C10 59.7(2) . . . . ?
C7 P1 C9 C10 166.62(18) . . . . ?
Ru1 P1 C9 C10 -73.25(19) . . . . ?
C9 P1 C11 C12 55.2(2) . . . . ?
C7 P1 C11 C12 -51.0(2) . . . . ?
Ru1 P1 C11 C12 -179.36(16) . . . . ?
C15 P2 C13 C14 -58.3(2) . . . . ?
C17 P2 C13 C14 50.8(2) . . . . ?
Ru1 P2 C13 C14 179.04(19) . . . . ?
C13 P2 C15 C16 -45.4(2) . . . . ?
C17 P2 C15 C16 -152.1(2) . . . . ?
Ru1 P2 C15 C16 76.9(2) . . . . ?
C13 P2 C17 C18 -94.8(3) . . . . ?
C15 P2 C17 C18 11.9(3) . . . . ?
Ru1 P2 C17 C18 140.3(2) . . . . ?
C21 P3 C19 C20 -105.4(2) . . . . ?
C23 P3 C19 C20 0.7(2) . . . . ?
Ru1 P3 C19 C20 126.38(17) . . . . ?
C23 P3 C21 C22 -49.8(2) . . . . ?
C19 P3 C21 C22 57.4(3) . . . . ?
Ru1 P3 C21 C22 -170.9(2) . . . . ?
C21 P3 C23 C24 -56.0(2) . . . . ?
C19 P3 C23 C24 -160.94(19) . . . . ?
Ru1 P3 C23 C24 67.6(2) . . . . ?
O2 S1 C25 F2 -178.52(19) . . . . ?
O1 S1 C25 F2 -55.3(2) . . . . ?
N3 S1 C25 F2 58.0(2) . . . . ?
O2 S1 C25 F3 60.3(2) . . . . ?
O1 S1 C25 F3 -176.48(18) . . . . ?
N3 S1 C25 F3 -63.1(2) . . . . ?
O2 S1 C25 F1 -58.3(2) . . . . ?
O1 S1 C25 F1 64.9(2) . . . . ?
N3 S1 C25 F1 178.3(2) . . . . ?
O3A S2A C26A F4A 58.4(3) . . . . ?
O4A S2A C26A F4A -175.5(2) . . . . ?
N3 S2A C26A F4A -58.7(3) . . . . ?
O3A S2A C26A F5A -61.5(3) . . . . ?
O4A S2A C26A F5A 64.6(3) . . . . ?
N3 S2A C26A F5A -178.7(3) . . . . ?
O3A S2A C26A F6A 179.4(3) . . . . ?
O4A S2A C26A F6A -54.5(3) . . . . ?
N3 S2A C26A F6A 62.3(3) . . . . ?
O4B S2B C26B F6B -177.5(14) . . . . ?
O3B S2B C26B F6B 51.4(15) . . . . ?
N3 S2B C26B F6B -70.0(13) . . . . ?
O4B S2B C26B F5B -56.4(16) . . . . ?
O3B S2B C26B F5B 172.5(14) . . . . ?
N3 S2B C26B F5B 51.1(14) . . . . ?
O4B S2B C26B F4B 64.0(15) . . . . ?
O3B S2B C26B F4B -67.1(14) . . . . ?
N3 S2B C26B F4B 171.5(12) . . . . ?
O8 S4 N4 S3 -20.6(2) . . . . ?
O7 S4 N4 S3 -157.68(17) . . . . ?
C28 S4 N4 S3 92.7(2) . . . . ?
O6 S3 N4 S4 -20.7(2) . . . . ?
O5 S3 N4 S4 -157.44(17) . . . . ?
C27 S3 N4 S4 93.8(2) . . . . ?
O6 S3 C27 F7 58.8(3) . . . . ?
O5 S3 C27 F7 -175.7(3) . . . . ?
N4 S3 C27 F7 -63.4(3) . . . . ?
O6 S3 C27 F9 179.6(2) . . . . ?
O5 S3 C27 F9 -54.9(3) . . . . ?
N4 S3 C27 F9 57.5(2) . . . . ?
O6 S3 C27 F8 -61.1(3) . . . . ?
O5 S3 C27 F8 64.4(3) . . . . ?
N4 S3 C27 F8 176.7(2) . . . . ?
O8 S4 C28 F11 -177.85(19) . . . . ?
O7 S4 C28 F11 -54.0(2) . . . . ?
N4 S4 C28 F11 59.9(2) . . . . ?
O8 S4 C28 F12 -58.1(2) . . . . ?
O7 S4 C28 F12 65.7(2) . . . . ?
N4 S4 C28 F12 179.6(2) . . . . ?
O8 S4 C28 F10 62.0(2) . . . . ?
O7 S4 C28 F10 -174.1(2) . . . . ?
N4 S4 C28 F10 -60.2(2) . . . . ?
